data_2235736
loop_
_publ_author_name
'Takahashi, Hiroki'

_publ_section_title
;
 <i>N</i>-(4-Methoxybenzyl)phthalimide: a triclinic polymorph
;
_journal_coeditor_code BH2442
_journal_issue 8
_journal_name_full 'Acta Crystallographica Section E'
_journal_page_first o2457
_journal_page_last o2458
_journal_paper_doi 10.1107/S1600536812031376
_journal_volume 68
_journal_year 2012
_chemical_formula_iupac 'C16 H13 N O3'
_chemical_formula_moiety 'C16 H13 N O3'
_chemical_formula_sum 'C16 H13 N O3'
_chemical_formula_weight 267.27
_chemical_melting_point 403
_chemical_name_common <i>N</i>-(4-Methoxybenzyl)phthalimide
_chemical_name_systematic
;
2-(4-methoxybenzyl)isoindoline-1,3-dione
;
_space_group_IT_number 2
_symmetry_cell_setting triclinic
_symmetry_space_group_name_Hall '-P 1'
_symmetry_space_group_name_H-M 'P -1'
_atom_sites_solution_hydrogens geom
_atom_sites_solution_primary direct
_atom_sites_solution_secondary difmap
_audit_creation_method SHELXL97
_cell_angle_alpha 105.794(5)
_cell_angle_beta 90.8094(16)
_cell_angle_gamma 118.154(5)
_cell_formula_units_Z 2
_cell_length_a 8.190(3)
_cell_length_b 8.293(4)
_cell_length_c 11.465(5)
_cell_measurement_reflns_used 2075
_cell_measurement_temperature 100
_cell_measurement_theta_max 27.5
_cell_measurement_theta_min 3.1
_cell_volume 651.3(5)
_computing_cell_refinement 'CrystalClear-SM Expert (Rigaku/MSC, 2009)'
_computing_data_collection 'CrystalClear-SM Expert (Rigaku/MSC, 2009)'
_computing_data_reduction 'CrystalClear-SM Expert (Rigaku/MSC, 2009)'
_computing_molecular_graphics
;
Yadokari-XG 2009 (Kabuto <i>et al.</i>, 2009), ORTEP-3
(Farrugia, 1997)
and Mercury (Macrae <i>et al.</i>, 2008)
;
_computing_publication_material 'PLATON (Spek, 2009) and publCIF (Westrip, 2010)'
_computing_structure_refinement 'SHELXL97 (Sheldrick, 2008)'
_computing_structure_solution 'SIR97 (Altomare <i>et al.</i>, 1999)'
_diffrn_ambient_temperature 100(2)
_diffrn_detector_area_resol_mean 28.5714
_diffrn_measured_fraction_theta_full 0.991
_diffrn_measured_fraction_theta_max 0.991
_diffrn_measurement_device 'AFC11 (Right): Eulerian 3 circle'
_diffrn_measurement_device_type 'Rigaku Saturn724+'
_diffrn_measurement_method 'profile data from \w-scans'
_diffrn_radiation_monochromator 'Graphite Monochromator'
_diffrn_radiation_source 'fine-focus sealed tube'
_diffrn_radiation_type MoK\a
_diffrn_radiation_wavelength 0.71075
_diffrn_reflns_av_R_equivalents 0.0187
_diffrn_reflns_av_sigmaI/netI 0.0338
_diffrn_reflns_limit_h_max 10
_diffrn_reflns_limit_h_min -10
_diffrn_reflns_limit_k_max 9
_diffrn_reflns_limit_k_min -10
_diffrn_reflns_limit_l_max 14
_diffrn_reflns_limit_l_min -14
_diffrn_reflns_number 6640
_diffrn_reflns_theta_full 27.47
_diffrn_reflns_theta_max 27.47
_diffrn_reflns_theta_min 3.15
_exptl_absorpt_coefficient_mu 0.095
_exptl_absorpt_correction_T_max 0.995
_exptl_absorpt_correction_T_min 0.967
_exptl_absorpt_correction_type multi-scan
_exptl_absorpt_process_details '(ABSCOR; Higashi, 1995)'
_exptl_crystal_colour colourless
_exptl_crystal_density_diffrn 1.363
_exptl_crystal_density_method 'not measured'
_exptl_crystal_description platelet
_exptl_crystal_F_000 280
_exptl_crystal_size_max 0.35
_exptl_crystal_size_mid 0.30
_exptl_crystal_size_min 0.05
_refine_diff_density_max 0.256
_refine_diff_density_min -0.166
_refine_ls_extinction_method none
_refine_ls_goodness_of_fit_ref 0.963
_refine_ls_hydrogen_treatment mixed
_refine_ls_matrix_type full
_refine_ls_number_constraints 0
_refine_ls_number_parameters 212
_refine_ls_number_reflns 2951
_refine_ls_number_restraints 0
_refine_ls_restrained_S_all 0.963
_refine_ls_R_factor_all 0.0435
_refine_ls_R_factor_gt 0.0336
_refine_ls_shift/su_max 0.001
_refine_ls_shift/su_mean 0.000
_refine_ls_structure_factor_coef Fsqd
_refine_ls_weighting_details 'calc w=1/[\s^2^(Fo^2^)+(0.0536P)^2^] where P=(Fo^2^+2Fc^2^)/3'
_refine_ls_weighting_scheme calc
_refine_ls_wR_factor_gt 0.0840
_refine_ls_wR_factor_ref 0.0870
_reflns_number_gt 2256
_reflns_number_total 2951
_reflns_threshold_expression I>2\s(I)
_cod_data_source_file bh2442.cif
_cod_data_source_block I
_cod_database_code 2235736
_cod_database_fobs_code 2235736

loop_
_symmetry_equiv_pos_as_xyz
'x, y, z'
'-x, -y, -z'

loop_
_atom_site_type_symbol
_atom_site_label
_atom_site_fract_x
_atom_site_fract_y
_atom_site_fract_z
_atom_site_U_iso_or_equiv
_atom_site_adp_type
_atom_site_calc_flag
_atom_site_refinement_flags
_atom_site_occupancy
_atom_site_symmetry_multiplicity
C C1 0.24334(15) 0.63806(15) 0.48690(9) 0.0191(2) Uani d . 1 1
C C2 0.28334(14) 0.51357(14) 0.54106(9) 0.0171(2) Uani d . 1 1
C C3 0.38757(15) 0.55798(16) 0.65211(9) 0.0191(2) Uani d . 1 1
H H1 0.4508(16) 0.6886(17) 0.7095(11) 0.023 Uiso d . 1 1
C C4 0.40053(15) 0.40875(16) 0.67783(10) 0.0214(2) Uani d . 1 1
H H2 0.4719(16) 0.4320(16) 0.7563(11) 0.026 Uiso d . 1 1
C C5 0.31087(16) 0.22283(16) 0.59444(10) 0.0233(3) Uani d . 1 1
H H3 0.3180(17) 0.1217(18) 0.6154(11) 0.028 Uiso d . 1 1
C C6 0.20666(16) 0.17978(16) 0.48220(10) 0.0218(2) Uani d . 1 1
H H4 0.1445(17) 0.0499(17) 0.4223(11) 0.026 Uiso d . 1 1
C C7 0.19461(14) 0.32803(15) 0.45735(9) 0.0185(2) Uani d . 1 1
C C8 0.09817(15) 0.32978(15) 0.34721(9) 0.0204(2) Uani d . 1 1
C C9 0.07198(16) 0.58653(18) 0.28326(10) 0.0234(2) Uani d . 1 1
H H5 -0.0527(18) 0.4833(17) 0.2403(11) 0.028 Uiso d . 1 1
H H6 0.0580(17) 0.6973(18) 0.3337(12) 0.028 Uiso d . 1 1
C C10 0.20838(15) 0.64133(16) 0.19466(9) 0.0206(2) Uani d . 1 1
C C11 0.36928(16) 0.82062(16) 0.22606(10) 0.0222(2) Uani d . 1 1
H H7 0.3937(17) 0.9133(17) 0.3059(11) 0.027 Uiso d . 1 1
C C12 0.49800(16) 0.86831(16) 0.14608(10) 0.0216(2) Uani d . 1 1
H H8 0.6131(17) 0.9974(17) 0.1698(11) 0.026 Uiso d . 1 1
C C13 0.46131(15) 0.73395(16) 0.03122(9) 0.0198(2) Uani d . 1 1
C C14 0.30067(16) 0.55359(16) -0.00133(10) 0.0229(2) Uani d . 1 1
H H9 0.2783(16) 0.4566(17) -0.0834(11) 0.027 Uiso d . 1 1
C C15 0.17604(16) 0.50759(17) 0.08016(10) 0.0227(2) Uani d . 1 1
H H10 0.0627(17) 0.3755(17) 0.0568(11) 0.027 Uiso d . 1 1
C C16 0.75343(15) 0.93637(17) -0.02176(10) 0.0277(3) Uani d . 1 1
H H11 0.7368 1.0498 -0.0019 0.042 Uiso calc R 1 1
H H12 0.8246 0.9363 -0.0897 0.042 Uiso calc R 1 1
H H13 0.8222 0.9402 0.0505 0.042 Uiso calc R 1 1
O O1 0.29209(11) 0.80774(11) 0.52998(7) 0.0264(2) Uani d . 1 1
O O2 0.00784(11) 0.19931(11) 0.25296(7) 0.0285(2) Uani d . 1 1
N N1 0.13193(13) 0.51842(13) 0.37221(8) 0.0202(2) Uani d . 1 1
O O3 0.57369(10) 0.76553(11) -0.05703(7) 0.0243(2) Uani d . 1 1

loop_
_atom_site_aniso_label
_atom_site_aniso_U_11
_atom_site_aniso_U_22
_atom_site_aniso_U_33
_atom_site_aniso_U_12
_atom_site_aniso_U_13
_atom_site_aniso_U_23
C1 0.0172(5) 0.0215(6) 0.0175(5) 0.0096(5) 0.0056(4) 0.0045(4)
C2 0.0151(5) 0.0175(5) 0.0180(5) 0.0078(4) 0.0063(4) 0.0048(4)
C3 0.0169(5) 0.0202(6) 0.0178(5) 0.0088(5) 0.0042(4) 0.0030(4)
C4 0.0186(5) 0.0276(6) 0.0198(5) 0.0123(5) 0.0056(4) 0.0084(5)
C5 0.0238(6) 0.0232(6) 0.0282(6) 0.0137(5) 0.0094(5) 0.0120(5)
C6 0.0211(6) 0.0172(5) 0.0236(6) 0.0076(5) 0.0067(4) 0.0044(4)
C7 0.0148(5) 0.0193(5) 0.0175(5) 0.0065(4) 0.0049(4) 0.0040(4)
C8 0.0169(5) 0.0221(6) 0.0184(5) 0.0076(5) 0.0067(4) 0.0045(4)
C9 0.0221(6) 0.0316(6) 0.0214(5) 0.0159(5) 0.0047(5) 0.0106(5)
C10 0.0203(5) 0.0285(6) 0.0184(5) 0.0154(5) 0.0025(4) 0.0090(4)
C11 0.0263(6) 0.0250(6) 0.0169(5) 0.0152(5) 0.0019(4) 0.0041(4)
C12 0.0213(6) 0.0208(6) 0.0204(5) 0.0096(5) 0.0003(4) 0.0050(4)
C13 0.0193(5) 0.0267(6) 0.0165(5) 0.0134(5) 0.0025(4) 0.0078(4)
C14 0.0222(6) 0.0250(6) 0.0175(5) 0.0108(5) 0.0003(4) 0.0027(4)
C15 0.0191(6) 0.0249(6) 0.0209(5) 0.0089(5) 0.0002(4) 0.0066(5)
C16 0.0189(6) 0.0330(7) 0.0234(6) 0.0078(5) 0.0035(4) 0.0071(5)
O1 0.0311(5) 0.0211(4) 0.0262(4) 0.0144(4) 0.0032(3) 0.0038(3)
O2 0.0278(4) 0.0271(4) 0.0186(4) 0.0086(4) -0.0012(3) -0.0008(3)
N1 0.0211(5) 0.0227(5) 0.0171(4) 0.0111(4) 0.0040(4) 0.0058(4)
O3 0.0196(4) 0.0284(4) 0.0173(4) 0.0073(3) 0.0034(3) 0.0049(3)

loop_
_atom_type_symbol
_atom_type_description
_atom_type_scat_dispersion_real
_atom_type_scat_dispersion_imag
_atom_type_scat_source
C C 0.0033 0.0016 'International Tables Vol C Tables 4.2.6.8 and 6.1.1.4'
H H 0.0000 0.0000 'International Tables Vol C Tables 4.2.6.8 and 6.1.1.4'
N N 0.0061 0.0033 'International Tables Vol C Tables 4.2.6.8 and 6.1.1.4'
O O 0.0106 0.0060 'International Tables Vol C Tables 4.2.6.8 and 6.1.1.4'

loop_
_geom_angle_atom_site_label_1
_geom_angle_atom_site_label_2
_geom_angle_atom_site_label_3
_geom_angle
O1 C1 N1 124.83(10)
O1 C1 C2 129.26(10)
N1 C1 C2 105.90(9)
C3 C2 C7 121.69(10)
C3 C2 C1 130.35(10)
C7 C2 C1 107.96(10)
C2 C3 C4 117.31(10)
C2 C3 H1 121.1(7)
C4 C3 H1 121.5(7)
C5 C4 C3 121.03(11)
C5 C4 H2 118.2(7)
C3 C4 H2 120.8(7)
C4 C5 C6 121.18(11)
C4 C5 H3 119.5(7)
C6 C5 H3 119.3(8)
C7 C6 C5 117.47(10)
C7 C6 H4 120.6(7)
C5 C6 H4 121.9(7)
C6 C7 C2 121.32(11)
C6 C7 C8 130.48(10)
C2 C7 C8 108.19(10)
O2 C8 N1 124.84(11)
O2 C8 C7 129.29(11)
N1 C8 C7 105.88(9)
N1 C9 C10 112.27(9)
N1 C9 H5 106.8(7)
C10 C9 H5 111.5(7)
N1 C9 H6 105.7(7)
C10 C9 H6 112.7(7)
H5 C9 H6 107.4(10)
C11 C10 C15 118.74(10)
C11 C10 C9 121.47(10)
C15 C10 C9 119.76(11)
C10 C11 C12 121.38(10)
C10 C11 H7 119.2(7)
C12 C11 H7 119.4(7)
C11 C12 C13 118.97(11)
C11 C12 H8 120.6(7)
C13 C12 H8 120.4(7)
O3 C13 C14 115.20(9)
O3 C13 C12 124.59(10)
C14 C13 C12 120.21(10)
C15 C14 C13 119.99(10)
C15 C14 H9 120.7(7)
C13 C14 H9 119.3(7)
C14 C15 C10 120.69(11)
C14 C15 H10 119.3(7)
C10 C15 H10 120.0(7)
O3 C16 H11 109.5
O3 C16 H12 109.5
H11 C16 H12 109.5
O3 C16 H13 109.5
H11 C16 H13 109.5
H12 C16 H13 109.5
C1 N1 C8 112.06(9)
C1 N1 C9 123.97(10)
C8 N1 C9 123.73(9)
C13 O3 C16 117.23(8)

loop_
_geom_bond_atom_site_label_1
_geom_bond_atom_site_label_2
_geom_bond_distance
C1 O1 1.2122(14)
C1 N1 1.3956(14)
C1 C2 1.4903(16)
C2 C3 1.3795(15)
C2 C7 1.3921(15)
C3 C4 1.3969(16)
C3 H1 0.974(12)
C4 C5 1.3928(16)
C4 H2 0.987(12)
C5 C6 1.3940(17)
C5 H3 0.959(13)
C6 C7 1.3808(16)
C6 H4 0.980(12)
C7 C8 1.4871(16)
C8 O2 1.2129(13)
C8 N1 1.3970(16)
C9 N1 1.4701(14)
C9 C10 1.5135(15)
C9 H5 0.974(13)
C9 H6 1.001(13)
C10 C11 1.3867(16)
C10 C15 1.3942(15)
C11 C12 1.3928(16)
C11 H7 0.967(12)
C12 C13 1.3929(15)
C12 H8 0.995(12)
C13 O3 1.3720(13)
C13 C14 1.3902(16)
C14 C15 1.3834(15)
C14 H9 1.005(12)
C15 H10 1.004(12)
C16 O3 1.4286(14)
C16 H11 0.9800
C16 H12 0.9800
C16 H13 0.9800

loop_
_geom_hbond_atom_site_label_D
_geom_hbond_atom_site_label_H
_geom_hbond_atom_site_label_A
_geom_hbond_site_symmetry_A
_geom_hbond_distance_DH
_geom_hbond_distance_HA
_geom_hbond_distance_DA
_geom_hbond_angle_DHA
_geom_hbond_publ_flag
C5 H3 O1 1_545 0.959(14) 2.422(14) 3.245(2) 143.7(10) yes
C16 H13 O2 1_665 0.9800 2.5300 3.287(2) 134.00 yes

loop_
_geom_torsion_atom_site_label_1
_geom_torsion_atom_site_label_2
_geom_torsion_atom_site_label_3
_geom_torsion_atom_site_label_4
_geom_torsion
O1 C1 C2 C3 -1.23(19)
N1 C1 C2 C3 179.51(10)
O1 C1 C2 C7 179.10(10)
N1 C1 C2 C7 -0.17(11)
C7 C2 C3 C4 -0.16(15)
C1 C2 C3 C4 -179.80(10)
C2 C3 C4 C5 -0.22(15)
C3 C4 C5 C6 0.56(17)
C4 C5 C6 C7 -0.48(16)
C5 C6 C7 C2 0.09(16)
C5 C6 C7 C8 179.06(10)
C3 C2 C7 C6 0.23(16)
C1 C2 C7 C6 179.94(9)
C3 C2 C7 C8 -178.94(9)
C1 C2 C7 C8 0.77(11)
C6 C7 C8 O2 -0.35(19)
C2 C7 C8 O2 178.72(10)
C6 C7 C8 N1 179.84(10)
C2 C7 C8 N1 -1.09(11)
N1 C9 C10 C11 -82.66(14)
N1 C9 C10 C15 95.28(13)
C15 C10 C11 C12 -0.26(16)
C9 C10 C11 C12 177.70(10)
C10 C11 C12 C13 1.45(17)
C11 C12 C13 O3 177.89(9)
C11 C12 C13 C14 -1.53(16)
O3 C13 C14 C15 -179.04(10)
C12 C13 C14 C15 0.44(17)
C13 C14 C15 C10 0.78(17)
C11 C10 C15 C14 -0.87(16)
C9 C10 C15 C14 -178.86(10)
O1 C1 N1 C8 -179.86(10)
C2 C1 N1 C8 -0.56(11)
O1 C1 N1 C9 5.55(16)
C2 C1 N1 C9 -175.15(9)
O2 C8 N1 C1 -178.80(10)
C7 C8 N1 C1 1.01(11)
O2 C8 N1 C9 -4.19(16)
C7 C8 N1 C9 175.62(9)
C10 C9 N1 C1 91.16(12)
C10 C9 N1 C8 -82.81(13)
C14 C13 O3 C16 -170.86(10)
C12 C13 O3 C16 9.69(15)

loop_
_cod_related_entry_id
_cod_related_entry_database
_cod_related_entry_code
1 ChemSpider 453454
